data_7064417
loop_
_publ_author_name
'Wang, Jia'
'Zhang, Wenbin'
'Yang, Zhihua'
'Han, Shujuan'
'Pan, Shilie'

_publ_section_title
;
 A2Sb2SO4F6 (A = NH4+, Na+): Two Sulfate Fluoride Crystals Exhibiting
 Enhanced Birefringence Driven by Stereochemically Active Antimony (III)
;
_journal_name_full 'New Journal of Chemistry'
_journal_paper_doi 10.1039/D6NJ01379A
_journal_year 2026
_chemical_formula_moiety 'F6 Na2 O4 S Sb2'
_chemical_formula_sum 'F6 Na2 O4 S Sb2'
_chemical_formula_weight 499.54
_space_group_crystal_system monoclinic
_space_group_IT_number 14
_space_group_name_Hall '-P 2ybc'
_space_group_name_H-M_alt 'P 1 21/c 1'
_atom_sites_solution_primary dual
_audit_block_doi 10.25505/fiz.icsd.cc2r40lj
_audit_creation_date 2025-12-17
_audit_creation_method
;
Olex2 1.5
(compiled 2023.03.06 svn.rbb2c1857 for OlexSys, GUI svn.r6748)
;
_audit_update_record
;
2026-03-09 deposited with the CCDC.	2026-05-25 downloaded from the CCDC.
;
_cell_angle_alpha 90
_cell_angle_beta 112.392(2)
_cell_angle_gamma 90
_cell_formula_units_Z 4
_cell_length_a 6.9733(4)
_cell_length_b 14.0305(10)
_cell_length_c 9.5562(7)
_cell_measurement_reflns_used 5778
_cell_measurement_temperature 296.15
_cell_measurement_theta_max 27.492
_cell_measurement_theta_min 2.724
_cell_volume 864.47(10)
_computing_cell_refinement 'SAINT V8.41 (?, 2016)'
_computing_data_reduction 'SAINT V8.41 (?, 2016)'
_computing_molecular_graphics 'Olex2 1.5 (Dolomanov et al., 2009)'
_computing_publication_material 'Olex2 1.5 (Dolomanov et al., 2009)'
_computing_structure_refinement 'SHELXL 2018/3 (Sheldrick, 2015)'
_computing_structure_solution 'SHELXT 2018/2 (Sheldrick, 2018)'
_diffrn_ambient_temperature 296.15
_diffrn_measured_fraction_theta_full 0.999
_diffrn_measured_fraction_theta_max 0.999
_diffrn_measurement_device_type 'Bruker APEX-II CCD'
_diffrn_measurement_method '\w scans'
_diffrn_radiation_type MoK\a
_diffrn_radiation_wavelength 0.71073
_diffrn_reflns_av_R_equivalents 0.0793
_diffrn_reflns_av_unetI/netI 0.0267
_diffrn_reflns_Laue_measured_fraction_full 0.999
_diffrn_reflns_Laue_measured_fraction_max 0.999
_diffrn_reflns_limit_h_max 9
_diffrn_reflns_limit_h_min -9
_diffrn_reflns_limit_k_max 18
_diffrn_reflns_limit_k_min -18
_diffrn_reflns_limit_l_max 12
_diffrn_reflns_limit_l_min -12
_diffrn_reflns_number 30072
_diffrn_reflns_point_group_measured_fraction_full 0.999
_diffrn_reflns_point_group_measured_fraction_max 0.999
_diffrn_reflns_theta_full 25.242
_diffrn_reflns_theta_max 27.501
_diffrn_reflns_theta_min 2.724
_diffrn_standards_number 0
_exptl_absorpt_coefficient_mu 6.683
_exptl_absorpt_correction_T_max 0.7456
_exptl_absorpt_correction_T_min 0.6383
_exptl_absorpt_correction_type none
_exptl_absorpt_process_details
;
SADABS-2016/2 (Bruker,2016/2) was used for absorption correction.
wR2(int) was 0.1040 before and 0.0734 after correction.
The Ratio of minimum to maximum transmission is 0.8561.
The \l/2 correction factor is Not present.
;
_exptl_crystal_colour 'clear light colourless'
_exptl_crystal_colour_lustre clear
_exptl_crystal_colour_modifier light
_exptl_crystal_colour_primary colourless
_exptl_crystal_density_diffrn 3.838
_exptl_crystal_description block
_exptl_crystal_F_000 904
_exptl_crystal_size_max 0.1
_exptl_crystal_size_mid 0.1
_exptl_crystal_size_min 0.1
_refine_diff_density_max 0.632
_refine_diff_density_min -0.785
_refine_diff_density_rms 0.153
_refine_ls_extinction_method none
_refine_ls_goodness_of_fit_ref 1.076
_refine_ls_hydrogen_treatment undef
_refine_ls_matrix_type full
_refine_ls_number_parameters 136
_refine_ls_number_reflns 1984
_refine_ls_number_restraints 0
_refine_ls_restrained_S_all 1.076
_refine_ls_R_factor_all 0.0254
_refine_ls_R_factor_gt 0.0188
_refine_ls_shift/su_max 0.002
_refine_ls_shift/su_mean 0.000
_refine_ls_structure_factor_coef Fsqd
_refine_ls_weighting_details 'w=1/[\s^2^(Fo^2^)+(0.0168P)^2^+0.1550P] where P=(Fo^2^+2Fc^2^)/3'
_refine_ls_weighting_scheme calc
_refine_ls_wR_factor_gt 0.0411
_refine_ls_wR_factor_ref 0.0434
_reflns_Friedel_coverage 0.000
_reflns_number_gt 1678
_reflns_number_total 1984
_reflns_threshold_expression 'I > 2\s(I)'
_cod_data_source_file d6nj01379a2.cif
_cod_data_source_block 1222
_cod_database_code 7064417
_shelx_shelxl_version_number 2018/3
_shelx_space_group_comment
;
The symmetry employed for this shelxl refinement is uniquely defined
by the following loop, which should always be used as a source of
symmetry information in preference to the above space-group names.
They are only intended as comments.
;
_shelx_estimated_absorpt_t_max 0.555
_shelx_estimated_absorpt_t_min 0.555
_olex2_refinement_description
;
;
_olex2_submission_special_instructions 'No special instructions were received'

loop_
_space_group_symop_operation_xyz
'x, y, z'
'-x, y+1/2, -z+1/2'
'-x, -y, -z'
'x, -y-1/2, z-1/2'

loop_
_atom_site_label
_atom_site_type_symbol
_atom_site_fract_x
_atom_site_fract_y
_atom_site_fract_z
_atom_site_U_iso_or_equiv
_atom_site_adp_type
_atom_site_occupancy
_atom_site_site_symmetry_order
_atom_site_calc_flag
_atom_site_refinement_flags_posn
_atom_site_refinement_flags_adp
_atom_site_refinement_flags_occupancy
_atom_site_disorder_assembly
_atom_site_disorder_group
Na1 Na 0.32785(19) 0.65315(10) 0.34513(16) 0.0259(3) Uani 1 1 d . . . . .
Na2 Na 1.11079(19) 0.65057(10) 0.61471(15) 0.0253(3) Uani 1 1 d . . . . .
Sb1 Sb 0.69298(3) 0.61425(2) 0.76837(2) 0.01744(7) Uani 1 1 d . . . . .
Sb2 Sb 0.74045(3) 0.60483(2) 0.18948(2) 0.01752(7) Uani 1 1 d . . . . .
S1 S 0.21025(11) 0.87679(6) 0.47674(9) 0.01696(16) Uani 1 1 d . . . . .
O1 O 0.3744(3) 0.93963(17) 0.5834(3) 0.0283(6) Uani 1 1 d . . . . .
O2 O 0.0498(3) 0.94179(16) 0.3710(3) 0.0243(5) Uani 1 1 d . . . . .
O3 O 0.1163(4) 0.82008(17) 0.5627(3) 0.0277(5) Uani 1 1 d . . . . .
O4 O 0.2998(3) 0.81883(16) 0.3899(3) 0.0260(5) Uani 1 1 d . . . . .
F1 F 0.4376(3) 0.65574(13) 0.6028(2) 0.0248(4) Uani 1 1 d . . . . .
F2 F 0.6934(3) 0.51156(14) 0.6381(2) 0.0299(5) Uani 1 1 d . . . . .
F3 F 0.8250(3) 0.69582(14) 0.6655(2) 0.0267(4) Uani 1 1 d . . . . .
F4 F 0.7173(3) 0.49905(14) 0.3088(2) 0.0306(5) Uani 1 1 d . . . . .
F5 F 1.0062(3) 0.62881(14) 0.3576(2) 0.0281(4) Uani 1 1 d . . . . .
F6 F 0.6278(3) 0.68567(13) 0.3057(2) 0.0265(4) Uani 1 1 d . . . . .

loop_
_atom_site_aniso_label
_atom_site_aniso_U_11
_atom_site_aniso_U_22
_atom_site_aniso_U_33
_atom_site_aniso_U_23
_atom_site_aniso_U_13
_atom_site_aniso_U_12
Na1 0.0266(7) 0.0267(7) 0.0286(8) -0.0034(6) 0.0151(6) -0.0038(6)
Na2 0.0233(7) 0.0294(7) 0.0236(7) 0.0010(6) 0.0093(6) 0.0028(5)
Sb1 0.01840(12) 0.01729(12) 0.01732(13) 0.00104(8) 0.00757(9) 0.00036(8)
Sb2 0.01770(12) 0.01782(12) 0.01719(13) 0.00034(8) 0.00680(9) -0.00025(8)
S1 0.0161(4) 0.0167(4) 0.0169(4) 0.0009(3) 0.0049(3) 0.0007(3)
O1 0.0184(12) 0.0267(13) 0.0326(15) -0.0082(11) 0.0016(11) -0.0005(9)
O2 0.0189(11) 0.0227(12) 0.0266(13) 0.0055(10) 0.0034(10) 0.0037(9)
O3 0.0325(13) 0.0255(13) 0.0311(14) 0.0070(11) 0.0187(11) 0.0011(10)
O4 0.0320(13) 0.0224(12) 0.0267(13) 0.0007(10) 0.0146(11) 0.0055(10)
F1 0.0175(9) 0.0281(11) 0.0257(11) 0.0045(9) 0.0045(8) 0.0023(8)
F2 0.0310(11) 0.0261(11) 0.0297(12) -0.0075(9) 0.0082(9) 0.0011(8)
F3 0.0242(10) 0.0282(11) 0.0320(11) 0.0084(9) 0.0153(9) 0.0008(8)
F4 0.0373(11) 0.0253(11) 0.0329(12) 0.0098(9) 0.0176(10) 0.0055(8)
F5 0.0195(9) 0.0414(12) 0.0197(11) -0.0036(9) 0.0035(8) 0.0005(8)
F6 0.0274(10) 0.0228(10) 0.0347(12) -0.0040(9) 0.0178(9) 0.0001(8)

loop_
_atom_type_symbol
_atom_type_description
_atom_type_scat_dispersion_real
_atom_type_scat_dispersion_imag
_atom_type_scat_source
F F 0.0171 0.0103 'International Tables Vol C Tables 4.2.6.8 and 6.1.1.4'
Na Na 0.0362 0.0249 'International Tables Vol C Tables 4.2.6.8 and 6.1.1.4'
O O 0.0106 0.0060 'International Tables Vol C Tables 4.2.6.8 and 6.1.1.4'
S S 0.1246 0.1234 'International Tables Vol C Tables 4.2.6.8 and 6.1.1.4'
Sb Sb -0.5866 1.5461 'International Tables Vol C Tables 4.2.6.8 and 6.1.1.4'

loop_
_geom_angle_atom_site_label_1
_geom_angle_atom_site_label_2
_geom_angle_atom_site_label_3
_geom_angle
_geom_angle_site_symmetry_1
_geom_angle_site_symmetry_3
_geom_angle_publ_flag
Na2 Na1 Na2 105.74(4) 1_455 4_475 ?
Na2 Na1 Sb2 155.61(5) 1_455 . ?
Na2 Na1 Sb2 96.07(4) 4_475 . ?
S1 Na1 Na2 142.04(5) 4_575 1_455 ?
S1 Na1 Na2 63.82(4) 4_575 4_475 ?
S1 Na1 Sb2 58.45(2) 4_575 . ?
O1 Na1 Na2 148.35(7) 4_575 1_455 ?
O1 Na1 Na2 88.54(6) 4_575 4_475 ?
O1 Na1 Sb2 40.34(4) 4_575 . ?
O1 Na1 S1 26.75(5) 4_575 4_575 ?
O3 Na1 Na2 123.21(7) 4_575 1_455 ?
O3 Na1 Na2 44.17(6) 4_575 4_475 ?
O3 Na1 Sb2 80.24(6) 4_575 . ?
O3 Na1 S1 24.78(5) 4_575 4_575 ?
O3 Na1 O1 51.38(7) 4_575 4_575 ?
O4 Na1 Na2 45.47(7) . 4_475 ?
O4 Na1 Na2 77.71(7) . 1_455 ?
O4 Na1 Sb2 111.90(7) . . ?
O4 Na1 S1 108.01(7) . 4_575 ?
O4 Na1 O1 128.76(9) . 4_575 ?
O4 Na1 O3 89.57(9) . 4_575 ?
F1 Na1 Na2 123.67(7) . 4_475 ?
F1 Na1 Na2 42.02(5) . 1_455 ?
F1 Na1 Sb2 115.83(6) . . ?
F1 Na1 S1 172.07(7) . 4_575 ?
F1 Na1 O1 145.35(9) . 4_575 ?
F1 Na1 O3 162.80(9) . 4_575 ?
F1 Na1 O4 78.92(8) . . ?
F1 Na1 F2 86.86(8) . 3_666 ?
F1 Na1 F5 83.13(8) . 1_455 ?
F1 Na1 F6 102.75(8) . . ?
F2 Na1 Na2 83.13(6) 3_666 1_455 ?
F2 Na1 Na2 143.51(8) 3_666 4_475 ?
F2 Na1 Sb2 85.80(6) 3_666 . ?
F2 Na1 S1 87.19(6) 3_666 4_575 ?
F2 Na1 O1 69.51(8) 3_666 4_575 ?
F2 Na1 O3 101.08(9) 3_666 4_575 ?
F2 Na1 O4 160.84(9) 3_666 . ?
F5 Na1 Na2 41.51(6) 1_455 1_455 ?
F5 Na1 Na2 87.31(7) 1_455 4_475 ?
F5 Na1 Sb2 153.29(7) 1_455 . ?
F5 Na1 S1 100.52(7) 1_455 4_575 ?
F5 Na1 O1 113.61(8) 1_455 4_575 ?
F5 Na1 O3 84.00(8) 1_455 4_575 ?
F5 Na1 O4 89.28(9) 1_455 . ?
F5 Na1 F2 76.20(8) 1_455 3_666 ?
F6 Na1 Na2 86.74(7) . 4_475 ?
F6 Na1 Na2 143.79(8) . 1_455 ?
F6 Na1 Sb2 25.26(5) . . ?
F6 Na1 S1 74.05(6) . 4_575 ?
F6 Na1 O1 63.17(7) . 4_575 ?
F6 Na1 O3 89.59(8) . 4_575 ?
F6 Na1 O4 88.73(8) . . ?
F6 Na1 F2 107.06(8) . 3_666 ?
F6 Na1 F5 173.30(10) . 1_455 ?
Na1 Na2 Na1 104.75(4) 1_655 4_676 ?
Na1 Na2 Sb1 156.63(5) 1_655 . ?
Na1 Na2 Sb1 94.29(4) 4_676 . ?
S1 Na2 Na1 63.93(4) 4_676 4_676 ?
S1 Na2 Na1 144.28(5) 4_676 1_655 ?
S1 Na2 Sb1 57.11(2) 4_676 . ?
O2 Na2 Na1 150.48(6) 4_676 1_655 ?
O2 Na2 Na1 89.30(6) 4_676 4_676 ?
O2 Na2 Sb1 40.22(4) 4_676 . ?
O2 Na2 S1 27.15(5) 4_676 4_676 ?
O3 Na2 Na1 77.97(7) 1_655 1_655 ?
O3 Na2 Na1 47.23(7) 1_655 4_676 ?
O3 Na2 Sb1 106.67(7) 1_655 . ?
O3 Na2 S1 108.44(7) 1_655 4_676 ?
O3 Na2 O2 128.27(9) 1_655 4_676 ?
O3 Na2 O4 90.23(9) 1_655 4_676 ?
O4 Na2 Na1 125.50(7) 4_676 1_655 ?
O4 Na2 Na1 43.08(6) 4_676 4_676 ?
O4 Na2 Sb1 77.78(6) 4_676 . ?
O4 Na2 S1 24.81(5) 4_676 4_676 ?
O4 Na2 O2 51.88(7) 4_676 4_676 ?
F1 Na2 Na1 78.97(6) 1_655 4_676 ?
F1 Na2 Na1 41.08(5) 1_655 1_655 ?
F1 Na2 Sb1 160.38(7) 1_655 . ?
F1 Na2 S1 103.75(6) 1_655 4_676 ?
F1 Na2 O2 120.64(8) 1_655 4_676 ?
F1 Na2 O3 82.38(8) 1_655 1_655 ?
F1 Na2 O4 84.94(8) 1_655 4_676 ?
F1 Na2 F4 69.87(7) 1_655 3_766 ?
F3 Na2 Na1 81.51(7) . 4_676 ?
F3 Na2 Na1 144.32(7) . 1_655 ?
F3 Na2 Sb1 25.59(5) . . ?
F3 Na2 S1 70.35(6) . 4_676 ?
F3 Na2 O2 62.40(7) . 4_676 ?
F3 Na2 O3 81.75(8) . 1_655 ?
F3 Na2 O4 83.27(8) . 4_676 ?
F3 Na2 F1 160.15(9) . 1_655 ?
F3 Na2 F4 123.29(9) . 3_766 ?
F4 Na2 Na1 116.98(7) 3_766 4_676 ?
F4 Na2 Na1 85.77(6) 3_766 1_655 ?
F4 Na2 Sb1 97.72(6) 3_766 . ?
F4 Na2 S1 72.22(6) 3_766 4_676 ?
F4 Na2 O2 64.72(7) 3_766 4_676 ?
F4 Na2 O3 151.18(9) 3_766 1_655 ?
F4 Na2 O4 79.99(8) 3_766 4_676 ?
F5 Na2 Na1 131.53(8) . 4_676 ?
F5 Na2 Na1 41.83(6) . 1_655 ?
F5 Na2 Sb1 114.90(6) . . ?
F5 Na2 S1 164.52(8) . 4_676 ?
F5 Na2 O2 137.99(9) . 4_676 ?
F5 Na2 O3 86.26(9) . 1_655 ?
F5 Na2 O4 167.32(9) . 4_676 ?
F5 Na2 F1 82.52(8) . 1_655 ?
F5 Na2 F3 108.22(8) . . ?
F5 Na2 F4 97.36(9) . 3_766 ?
O2 Sb1 Na2 51.39(6) 4_676 . ?
F1 Sb1 Na2 104.14(6) . . ?
F1 Sb1 O2 153.42(8) . 4_676 ?
F2 Sb1 Na2 69.71(6) . . ?
F2 Sb1 O2 76.30(8) . 4_676 ?
F2 Sb1 F1 85.66(8) . . ?
F2 Sb1 F3 89.76(9) . . ?
F3 Sb1 Na2 30.77(6) . . ?
F3 Sb1 O2 77.68(8) . 4_676 ?
F3 Sb1 F1 82.96(8) . . ?
O1 Sb2 Na1 51.35(6) 4_575 . ?
F4 Sb2 Na1 69.79(6) . . ?
F4 Sb2 O1 74.78(8) . 4_575 ?
F4 Sb2 F5 85.02(9) . . ?
F4 Sb2 F6 88.19(8) . . ?
F5 Sb2 Na1 105.70(6) . . ?
F5 Sb2 O1 153.47(8) . 4_575 ?
F6 Sb2 Na1 30.34(6) . . ?
F6 Sb2 O1 78.51(8) . 4_575 ?
F6 Sb2 F5 83.92(8) . . ?
Na2 S1 Na1 165.88(4) 4_475 4_576 ?
O1 S1 Na1 62.41(11) . 4_576 ?
O1 S1 Na2 125.92(11) . 4_475 ?
O1 S1 O2 106.37(14) . . ?
O2 S1 Na1 127.66(10) . 4_576 ?
O2 S1 Na2 63.68(10) . 4_475 ?
O3 S1 Na1 47.17(10) . 4_576 ?
O3 S1 Na2 124.56(11) . 4_475 ?
O3 S1 O1 109.14(15) . . ?
O3 S1 O2 109.27(13) . . ?
O4 S1 Na1 123.02(10) . 4_576 ?
O4 S1 Na2 45.61(10) . 4_475 ?
O4 S1 O1 109.46(14) . . ?
O4 S1 O2 109.09(14) . . ?
O4 S1 O3 113.28(15) . . ?
Sb2 O1 Na1 88.30(8) 4_576 4_576 ?
S1 O1 Na1 90.84(12) . 4_576 ?
S1 O1 Sb2 122.69(13) . 4_576 ?
Sb1 O2 Na2 88.39(7) 4_475 4_475 ?
S1 O2 Na2 89.17(11) . 4_475 ?
S1 O2 Sb1 117.52(12) . 4_475 ?
Na2 O3 Na1 88.60(9) 1_455 4_576 ?
S1 O3 Na1 108.05(13) . 4_576 ?
S1 O3 Na2 133.68(14) . 1_455 ?
Na1 O4 Na2 91.45(9) . 4_475 ?
S1 O4 Na1 136.57(14) . . ?
S1 O4 Na2 109.58(12) . 4_475 ?
Na1 F1 Na2 96.90(8) . 1_455 ?
Sb1 F1 Na1 133.77(10) . . ?
Sb1 F1 Na2 123.73(10) . 1_455 ?
Sb1 F2 Na1 133.67(11) . 3_666 ?
Sb1 F3 Na2 123.64(10) . . ?
Sb2 F4 Na2 135.79(10) . 3_766 ?
Na2 F5 Na1 96.66(8) . 1_655 ?
Sb2 F5 Na1 127.86(10) . 1_655 ?
Sb2 F5 Na2 135.40(10) . . ?
Sb2 F6 Na1 124.39(10) . . ?

loop_
_geom_bond_atom_site_label_1
_geom_bond_atom_site_label_2
_geom_bond_distance
_geom_bond_site_symmetry_2
_geom_bond_publ_flag
Na1 Na2 3.491(2) 4_475 ?
Na1 Na2 3.4495(19) 1_455 ?
Na1 Sb2 3.7698(13) . ?
Na1 S1 3.3231(16) 4_575 ?
Na1 O1 2.945(3) 4_575 ?
Na1 O3 2.563(3) 4_575 ?
Na1 O4 2.385(3) . ?
Na1 F1 2.283(2) . ?
Na1 F2 2.325(2) 3_666 ?
Na1 F5 2.316(2) 1_455 ?
Na1 F6 2.308(2) . ?
Na2 Sb1 3.7635(13) . ?
Na2 S1 3.2817(15) 4_676 ?
Na2 O2 2.942(3) 4_676 ?
Na2 O3 2.433(3) 1_655 ?
Na2 O4 2.489(3) 4_676 ?
Na2 F1 2.326(2) 1_655 ?
Na2 F3 2.313(2) . ?
Na2 F4 2.390(2) 3_766 ?
Na2 F5 2.302(2) . ?
Sb1 O2 2.431(2) 4_676 ?
Sb1 F1 1.9665(18) . ?
Sb1 F2 1.9051(19) . ?
Sb1 F3 1.9525(18) . ?
Sb2 O1 2.441(2) 4_575 ?
Sb2 F4 1.9153(19) . ?
Sb2 F5 1.9646(19) . ?
Sb2 F6 1.9497(18) . ?
S1 O1 1.496(2) . ?
S1 O2 1.498(2) . ?
S1 O3 1.465(2) . ?
S1 O4 1.461(2) . ?

loop_
_geom_torsion_atom_site_label_1
_geom_torsion_atom_site_label_2
_geom_torsion_atom_site_label_3
_geom_torsion_atom_site_label_4
_geom_torsion
_geom_torsion_site_symmetry_1
_geom_torsion_site_symmetry_2
_geom_torsion_site_symmetry_3
_geom_torsion_site_symmetry_4
_geom_torsion_publ_flag
Na1 S1 O1 Sb2 88.53(15) 4_576 . . 4_576 ?
Na1 S1 O2 Na2 -170.05(6) 4_576 . . 4_475 ?
Na1 S1 O2 Sb1 -82.30(15) 4_576 . . 4_475 ?
Na1 S1 O3 Na2 -106.0(2) 4_576 . . 1_455 ?
Na1 S1 O4 Na1 54.7(2) 4_576 . . . ?
Na1 S1 O4 Na2 169.21(6) 4_576 . . 4_475 ?
Na2 S1 O1 Na1 -166.56(6) 4_475 . . 4_576 ?
Na2 S1 O1 Sb2 -78.04(17) 4_475 . . 4_576 ?
Na2 S1 O2 Sb1 87.75(12) 4_475 . . 4_475 ?
Na2 S1 O3 Na1 165.29(6) 4_475 . . 4_576 ?
Na2 S1 O3 Na2 59.3(2) 4_475 . . 1_455 ?
Na2 S1 O4 Na1 -114.5(2) 4_475 . . . ?
O1 S1 O2 Na2 122.47(12) . . . 4_475 ?
O1 S1 O2 Sb1 -149.78(14) . . . 4_475 ?
O1 S1 O3 Na1 -8.02(16) . . . 4_576 ?
O1 S1 O3 Na2 -114.01(19) . . . 1_455 ?
O1 S1 O4 Na1 123.8(2) . . . . ?
O1 S1 O4 Na2 -121.66(14) . . . 4_475 ?
O2 S1 O1 Na1 124.40(11) . . . 4_576 ?
O2 S1 O1 Sb2 -147.07(15) . . . 4_576 ?
O2 S1 O3 Na1 -123.95(13) . . . 4_576 ?
O2 S1 O3 Na2 130.05(18) . . . 1_455 ?
O2 S1 O4 Na1 -120.1(2) . . . . ?
O2 S1 O4 Na2 -5.64(16) . . . 4_475 ?
O3 S1 O1 Na1 6.63(13) . . . 4_576 ?
O3 S1 O1 Sb2 95.15(17) . . . 4_576 ?
O3 S1 O2 Na2 -119.84(12) . . . 4_475 ?
O3 S1 O2 Sb1 -32.09(18) . . . 4_475 ?
O3 S1 O4 Na1 1.8(3) . . . . ?
O3 S1 O4 Na2 116.29(14) . . . 4_475 ?
O4 S1 O1 Na1 -117.87(12) . . . 4_576 ?
O4 S1 O1 Sb2 -29.3(2) . . . 4_576 ?
O4 S1 O2 Na2 4.50(13) . . . 4_475 ?
O4 S1 O2 Sb1 92.25(15) . . . 4_475 ?
O4 S1 O3 Na1 114.21(14) . . . 4_576 ?
O4 S1 O3 Na2 8.2(2) . . . 1_455 ?
